data_7020692
loop_
_publ_author_name
'Arnold, Polly L.'
'Turner, Z\"oe R'
'Germeroth, Anne I.'
'Casely, Ian J.'
'Nichol, Gary S.'
'Bellabarba, Ronan'
'Tooze, Robert P.'

_publ_section_title
;
 Carbon monoxide and carbon dioxide insertion chemistry of f-block
 N-heterocyclic carbene complexes.
;
_journal_issue 5
_journal_name_full 'Dalton transactions (Cambridge, England : 2003)'
_journal_page_first 1333
_journal_page_last 1337
_journal_paper_doi 10.1039/c2dt31698f
_journal_volume 42
_journal_year 2013
_chemical_formula_moiety 'C44 H75 N5 O Si4 U, 0.5(C6 H6)'
_chemical_formula_sum 'C47 H78 N5 O Si4 U'
_chemical_formula_weight 1079.53
_chemical_name_systematic
;
?
;
_space_group_IT_number 14
_symmetry_cell_setting monoclinic
_symmetry_space_group_name_Hall '-P 2yn'
_symmetry_space_group_name_H-M 'P 1 21/n 1'
_atom_sites_solution_hydrogens geom
_atom_sites_solution_primary direct
_atom_sites_solution_secondary difmap
_audit_creation_method SHELXL-97
_cell_angle_alpha 90.00
_cell_angle_beta 97.5860(19)
_cell_angle_gamma 90.00
_cell_formula_units_Z 4
_cell_length_a 13.3289(4)
_cell_length_b 21.2931(7)
_cell_length_c 18.7423(6)
_cell_measurement_reflns_used 10820
_cell_measurement_temperature 150(2)
_cell_measurement_theta_max 26.4
_cell_measurement_theta_min 1.8
_cell_volume 5272.8(3)
_computing_cell_refinement 'SAINT (Siemens, 1995)'
_computing_data_collection 'SMART (Siemens, 1993)'
_computing_data_reduction 'SAINT (Siemens, 1995)'
_computing_molecular_graphics 'ORTEP (Farrugia, 1997)'
_computing_publication_material 'enCIFer (Allen et al., 2004)'
_computing_structure_refinement 'SHELXL-97 (Sheldrick, 2008)'
_computing_structure_solution
;
'SUPERFLIP (Palatinus, L. & Chapuis, G., 2007)'
J. Appl. Cryst. 40, 786-790
;
_diffrn_ambient_temperature 150(2)
_diffrn_measured_fraction_theta_full 0.995
_diffrn_measured_fraction_theta_max 0.995
_diffrn_measurement_device_type 'Bruker SMART APEX CCD area detector'
_diffrn_measurement_method 'omega and phi scans'
_diffrn_radiation_monochromator graphite
_diffrn_radiation_source 'fine-focus sealed tube'
_diffrn_radiation_type MoK\a
_diffrn_radiation_wavelength 0.71073
_diffrn_reflns_av_R_equivalents 0.0667
_diffrn_reflns_av_sigmaI/netI 0.0462
_diffrn_reflns_limit_h_max 16
_diffrn_reflns_limit_h_min -16
_diffrn_reflns_limit_k_max 25
_diffrn_reflns_limit_k_min -26
_diffrn_reflns_limit_l_max 23
_diffrn_reflns_limit_l_min -23
_diffrn_reflns_number 67958
_diffrn_reflns_theta_full 26.44
_diffrn_reflns_theta_max 26.44
_diffrn_reflns_theta_min 1.77
_exptl_absorpt_coefficient_mu 3.206
_exptl_absorpt_correction_T_max 0.7454
_exptl_absorpt_correction_T_min 0.5837
_exptl_absorpt_correction_type multi-scan
_exptl_absorpt_process_details sadabs
_exptl_crystal_colour red
_exptl_crystal_density_diffrn 1.360
_exptl_crystal_density_method 'not measured'
_exptl_crystal_description block
_exptl_crystal_F_000 2204
_exptl_crystal_size_max 0.26
_exptl_crystal_size_mid 0.10
_exptl_crystal_size_min 0.06
_refine_diff_density_max 2.875
_refine_diff_density_min -1.105
_refine_diff_density_rms 0.136
_refine_ls_extinction_method none
_refine_ls_goodness_of_fit_ref 1.067
_refine_ls_hydrogen_treatment constr
_refine_ls_matrix_type full
_refine_ls_number_parameters 541
_refine_ls_number_reflns 10820
_refine_ls_number_restraints 0
_refine_ls_restrained_S_all 1.067
_refine_ls_R_factor_all 0.0520
_refine_ls_R_factor_gt 0.0425
_refine_ls_shift/su_max 0.001
_refine_ls_shift/su_mean 0.000
_refine_ls_structure_factor_coef Fsqd
_refine_ls_weighting_details 'calc w=1/[\s^2^(Fo^2^)+(0.0470P)^2^+13.5573P] where P=(Fo^2^+2Fc^2^)/3'
_refine_ls_weighting_scheme calc
_refine_ls_wR_factor_gt 0.0968
_refine_ls_wR_factor_ref 0.1015
_reflns_number_gt 9337
_reflns_number_total 10820
_reflns_threshold_expression >2\s(I)
_cod_data_source_file c2dt31698f.txt
_cod_data_source_block po9045
_cod_original_sg_symbol_H-M P21/n
_cod_database_code 7020692

loop_
_symmetry_equiv_pos_as_xyz
'x, y, z'
'-x+1/2, y+1/2, -z+1/2'
'-x, -y, -z'
'x-1/2, -y-1/2, z-1/2'

loop_
_atom_site_label
_atom_site_type_symbol
_atom_site_fract_x
_atom_site_fract_y
_atom_site_fract_z
_atom_site_U_iso_or_equiv
_atom_site_adp_type
_atom_site_occupancy
_atom_site_symmetry_multiplicity
_atom_site_calc_flag
_atom_site_refinement_flags
U1 U 0.790822(12) 0.695959(8) 0.028273(8) 0.01516(6) Uani 1 1 d .
Si4 Si 0.55856(10) 0.77479(7) 0.01113(7) 0.0205(3) Uani 1 1 d .
Si1 Si 0.86871(10) 0.68149(6) 0.21156(7) 0.0209(3) Uani 1 1 d .
Si2 Si 0.96973(10) 0.59225(6) 0.12100(7) 0.0208(3) Uani 1 1 d .
Si3 Si 0.54824(10) 0.64297(7) 0.06223(8) 0.0241(3) Uani 1 1 d .
N5 N 0.8629(3) 0.78805(18) 0.0591(2) 0.0183(8) Uani 1 1 d .
O1 O 0.7754(2) 0.61209(15) -0.03279(17) 0.0213(7) Uani 1 1 d .
N3 N 0.8852(3) 0.65240(18) 0.1274(2) 0.0186(8) Uani 1 1 d .
N4 N 0.6182(3) 0.70424(18) 0.0335(2) 0.0196(8) Uani 1 1 d .
N1 N 0.7407(3) 0.69686(19) -0.1572(2) 0.0219(9) Uani 1 1 d .
C31 C 1.0166(4) 0.5937(3) 0.0316(3) 0.0298(12) Uani 1 1 d .
H31A H 0.9592 0.5896 -0.0066 0.045 Uiso 1 1 calc R
H31B H 1.0636 0.5587 0.0285 0.045 Uiso 1 1 calc R
H31C H 1.0516 0.6335 0.0259 0.045 Uiso 1 1 calc R
C35 C 0.4728(4) 0.6666(3) 0.1354(3) 0.0386(14) Uani 1 1 d .
H35A H 0.5186 0.6818 0.1770 0.058 Uiso 1 1 calc R
H35B H 0.4349 0.6303 0.1497 0.058 Uiso 1 1 calc R
H35C H 0.4255 0.7001 0.1178 0.058 Uiso 1 1 calc R
C34 C 0.4520(4) 0.6097(3) -0.0103(3) 0.0384(14) Uani 1 1 d .
H34A H 0.3868 0.6307 -0.0091 0.058 Uiso 1 1 calc R
H34B H 0.4444 0.5645 -0.0023 0.058 Uiso 1 1 calc R
H34C H 0.4746 0.6165 -0.0574 0.058 Uiso 1 1 calc R
N2 N 0.8632(3) 0.7636(2) -0.1482(2) 0.0213(9) Uani 1 1 d .
C33 C 0.6334(4) 0.5773(2) 0.0998(3) 0.0303(12) Uani 1 1 d .
H33A H 0.6718 0.5616 0.0625 0.045 Uiso 1 1 calc R
H33B H 0.5924 0.5432 0.1160 0.045 Uiso 1 1 calc R
H33C H 0.6803 0.5929 0.1407 0.045 Uiso 1 1 calc R
C6 C 0.7489(4) 0.7113(3) -0.2328(2) 0.0270(12) Uani 1 1 d .
H6A H 0.6820 0.7208 -0.2603 0.032 Uiso 1 1 calc R
H6B H 0.7810 0.6765 -0.2565 0.032 Uiso 1 1 calc R
C29 C 0.9800(4) 0.7290(3) 0.2534(3) 0.0288(12) Uani 1 1 d .
H29A H 1.0337 0.7007 0.2748 0.043 Uiso 1 1 calc R
H29B H 0.9589 0.7563 0.2909 0.043 Uiso 1 1 calc R
H29C H 1.0054 0.7548 0.2164 0.043 Uiso 1 1 calc R
C39 C 0.9219(4) 0.8280(2) 0.0929(3) 0.0213(10) Uani 1 1 d .
C5 C 0.8163(4) 0.7692(3) -0.2247(3) 0.0290(12) Uani 1 1 d .
H5A H 0.8680 0.7679 -0.2580 0.035 Uiso 1 1 calc R
H5B H 0.7763 0.8082 -0.2330 0.035 Uiso 1 1 calc R
C30 C 1.0876(4) 0.5995(3) 0.1880(3) 0.0348(13) Uani 1 1 d .
H30A H 1.1202 0.6400 0.1814 0.052 Uiso 1 1 calc R
H30B H 1.1343 0.5653 0.1805 0.052 Uiso 1 1 calc R
H30C H 1.0695 0.5970 0.2369 0.052 Uiso 1 1 calc R
C23 C 1.0397(4) 0.8985(3) -0.1090(3) 0.0335(13) Uani 1 1 d .
H23 H 1.0376 0.9429 -0.1048 0.040 Uiso 1 1 calc R
C38 C 0.5438(4) 0.8235(3) 0.0924(3) 0.0286(12) Uani 1 1 d .
H38A H 0.4949 0.8034 0.1199 0.043 Uiso 1 1 calc R
H38B H 0.5196 0.8655 0.0772 0.043 Uiso 1 1 calc R
H38C H 0.6094 0.8271 0.1228 0.043 Uiso 1 1 calc R
C262 C 1.0368(4) 0.6763(3) -0.2080(3) 0.0320(12) Uani 1 1 d .
H26A H 0.9680 0.6884 -0.2284 0.048 Uiso 1 1 calc R
H26B H 1.0443 0.6307 -0.2113 0.048 Uiso 1 1 calc R
H26C H 1.0858 0.6970 -0.2348 0.048 Uiso 1 1 calc R
C36 C 0.4284(4) 0.7672(3) -0.0400(3) 0.0283(12) Uani 1 1 d .
H36A H 0.4316 0.7427 -0.0838 0.042 Uiso 1 1 calc R
H36B H 0.4013 0.8091 -0.0529 0.042 Uiso 1 1 calc R
H36C H 0.3840 0.7459 -0.0099 0.042 Uiso 1 1 calc R
C9 C 0.8260(4) 0.5689(3) -0.1416(3) 0.0327(13) Uani 1 1 d .
H9A H 0.8716 0.6046 -0.1451 0.049 Uiso 1 1 calc R
H9B H 0.7997 0.5543 -0.1900 0.049 Uiso 1 1 calc R
H9C H 0.8632 0.5348 -0.1148 0.049 Uiso 1 1 calc R
C37 C 0.6323(4) 0.8208(2) -0.0493(3) 0.0274(11) Uani 1 1 d .
H37A H 0.7029 0.8242 -0.0271 0.041 Uiso 1 1 calc R
H37B H 0.6030 0.8628 -0.0568 0.041 Uiso 1 1 calc R
H37C H 0.6297 0.7993 -0.0958 0.041 Uiso 1 1 calc R
C40 C 0.8850(4) 0.8748(2) 0.1433(3) 0.0237(11) Uani 1 1 d .
C1 C 0.8121(3) 0.7245(2) -0.1103(2) 0.0192(10) Uani 1 1 d .
C28 C 0.8485(4) 0.6185(3) 0.2774(3) 0.0334(13) Uani 1 1 d .
H28A H 0.7874 0.5946 0.2596 0.050 Uiso 1 1 calc R
H28B H 0.8406 0.6375 0.3239 0.050 Uiso 1 1 calc R
H28C H 0.9070 0.5902 0.2832 0.050 Uiso 1 1 calc R
C10 C 0.6685(4) 0.5337(3) -0.0953(3) 0.0328(13) Uani 1 1 d .
H10A H 0.7060 0.5007 -0.0666 0.049 Uiso 1 1 calc R
H10B H 0.6436 0.5173 -0.1432 0.049 Uiso 1 1 calc R
H10C H 0.6110 0.5472 -0.0714 0.049 Uiso 1 1 calc R
C48 C 1.1878(4) 0.7724(3) 0.0801(3) 0.0313(12) Uani 1 1 d .
H48 H 1.2220 0.7338 0.0757 0.038 Uiso 1 1 calc R
C261 C 1.1575(4) 0.6698(3) -0.0955(3) 0.0331(13) Uani 1 1 d .
H26D H 1.2108 0.6840 -0.1231 0.050 Uiso 1 1 calc R
H26E H 1.1545 0.6238 -0.0962 0.050 Uiso 1 1 calc R
H26F H 1.1726 0.6844 -0.0456 0.050 Uiso 1 1 calc R
C222 C 0.8357(5) 0.9432(3) -0.1927(3) 0.0392(14) Uani 1 1 d .
H22A H 0.8885 0.9755 -0.1872 0.059 Uiso 1 1 calc R
H22B H 0.7690 0.9632 -0.1968 0.059 Uiso 1 1 calc R
H22C H 0.8411 0.9185 -0.2362 0.059 Uiso 1 1 calc R
C26 C 1.0489(4) 0.7671(2) -0.1204(2) 0.0231(11) Uani 1 1 d .
C260 C 1.0561(4) 0.6964(2) -0.1289(3) 0.0263(11) Uani 1 1 d .
H260 H 1.0024 0.6769 -0.1036 0.032 Uiso 1 1 calc R
C27 C 0.7565(4) 0.7339(3) 0.2066(3) 0.0286(12) Uani 1 1 d .
H27A H 0.7662 0.7701 0.1759 0.043 Uiso 1 1 calc R
H27B H 0.7482 0.7486 0.2550 0.043 Uiso 1 1 calc R
H27C H 0.6959 0.7107 0.1863 0.043 Uiso 1 1 calc R
C41 C 0.7877(4) 0.8993(3) 0.1296(3) 0.0295(12) Uani 1 1 d .
H41 H 0.7466 0.8894 0.0857 0.035 Uiso 1 1 calc R
C25 C 1.1350(4) 0.8039(3) -0.1080(3) 0.0309(12) Uani 1 1 d .
H25 H 1.1993 0.7839 -0.1025 0.037 Uiso 1 1 calc R
C42 C 0.7499(5) 0.9380(3) 0.1795(3) 0.0439(16) Uani 1 1 d .
H42 H 0.6828 0.9538 0.1698 0.053 Uiso 1 1 calc R
C47 C 1.0847(4) 0.7730(3) 0.0818(3) 0.0268(11) Uani 1 1 d .
H47 H 1.0480 0.7346 0.0782 0.032 Uiso 1 1 calc R
C8 C 0.7381(4) 0.5894(2) -0.1024(3) 0.0229(10) Uani 1 1 d .
C21 C 0.9550(4) 0.7991(2) -0.1264(3) 0.0234(11) Uani 1 1 d .
C46 C 1.0340(4) 0.8290(2) 0.0886(3) 0.0220(10) Uani 1 1 d .
C24 C 1.1308(4) 0.8685(3) -0.1032(3) 0.0350(13) Uani 1 1 d .
H24 H 1.1917 0.8922 -0.0959 0.042 Uiso 1 1 calc R
C2S C 0.5896(7) 0.0287(4) 0.9910(5) 0.069(2) Uani 1 1 d .
H2S H 0.6526 0.0482 0.9868 0.082 Uiso 1 1 calc R
C32 C 0.9114(4) 0.5135(2) 0.1318(3) 0.0353(13) Uani 1 1 d .
H32A H 0.8922 0.5099 0.1803 0.053 Uiso 1 1 calc R
H32B H 0.9603 0.4805 0.1244 0.053 Uiso 1 1 calc R
H32C H 0.8510 0.5088 0.0961 0.053 Uiso 1 1 calc R
C49 C 1.2414(4) 0.8282(3) 0.0849(3) 0.0358(14) Uani 1 1 d .
H49 H 1.3126 0.8277 0.0845 0.043 Uiso 1 1 calc R
C51 C 1.0888(4) 0.8844(3) 0.0924(3) 0.0346(13) Uani 1 1 d .
H51 H 1.0552 0.9233 0.0968 0.042 Uiso 1 1 calc R
C7 C 0.6780(4) 0.6436(2) -0.1413(3) 0.0232(11) Uani 1 1 d .
H7A H 0.6410 0.6277 -0.1870 0.028 Uiso 1 1 calc R
H7B H 0.6272 0.6584 -0.1111 0.028 Uiso 1 1 calc R
C1S C 0.5559(7) 0.0262(4) 1.0583(4) 0.063(2) Uani 1 1 d .
H1S H 0.5954 0.0454 1.0982 0.076 Uiso 1 1 calc R
C220 C 0.8491(4) 0.8997(3) -0.1268(3) 0.0307(12) Uani 1 1 d .
H220 H 0.7930 0.8682 -0.1327 0.037 Uiso 1 1 calc R
C221 C 0.8411(5) 0.9373(3) -0.0580(3) 0.0367(13) Uani 1 1 d .
H22D H 0.8462 0.9087 -0.0167 0.055 Uiso 1 1 calc R
H22E H 0.7759 0.9592 -0.0626 0.055 Uiso 1 1 calc R
H22F H 0.8962 0.9681 -0.0507 0.055 Uiso 1 1 calc R
C22 C 0.9490(4) 0.8643(2) -0.1210(3) 0.0268(11) Uani 1 1 d .
C50 C 1.1924(4) 0.8834(3) 0.0900(3) 0.0431(15) Uani 1 1 d .
H50 H 1.2293 0.9217 0.0919 0.052 Uiso 1 1 calc R
C44 C 0.9055(5) 0.9301(3) 0.2570(3) 0.0462(17) Uani 1 1 d .
H44 H 0.9458 0.9401 0.3013 0.055 Uiso 1 1 calc R
C45 C 0.9439(4) 0.8923(3) 0.2077(3) 0.0345(13) Uani 1 1 d .
H45 H 1.0117 0.8777 0.2176 0.041 Uiso 1 1 calc R
C43 C 0.8087(5) 0.9537(3) 0.2425(4) 0.0494(18) Uani 1 1 d .
H43 H 0.7829 0.9807 0.2760 0.059 Uiso 1 1 calc R
C3S C 0.5350(7) 0.0039(3) 0.9313(4) 0.063(2) Uani 1 1 d .
H3S H 0.5570 0.0068 0.8852 0.076 Uiso 1 1 calc R

loop_
_atom_site_aniso_label
_atom_site_aniso_U_11
_atom_site_aniso_U_22
_atom_site_aniso_U_33
_atom_site_aniso_U_23
_atom_site_aniso_U_13
_atom_site_aniso_U_12
U1 0.01363(10) 0.01861(10) 0.01307(9) -0.00038(7) 0.00114(6) 0.00017(7)
Si4 0.0157(6) 0.0282(7) 0.0176(6) 0.0011(5) 0.0015(5) 0.0042(5)
Si1 0.0226(7) 0.0244(7) 0.0153(6) 0.0006(5) 0.0013(5) 0.0033(5)
Si2 0.0201(7) 0.0226(7) 0.0197(6) 0.0019(5) 0.0022(5) 0.0038(5)
Si3 0.0188(7) 0.0290(8) 0.0253(7) 0.0023(6) 0.0058(6) -0.0028(6)
N5 0.018(2) 0.019(2) 0.0171(19) -0.0003(15) 0.0003(16) -0.0008(16)
O1 0.0217(17) 0.0225(18) 0.0187(16) -0.0045(13) -0.0014(14) -0.0023(14)
N3 0.018(2) 0.022(2) 0.0160(19) -0.0009(16) 0.0002(15) -0.0001(16)
N4 0.015(2) 0.024(2) 0.020(2) -0.0016(16) 0.0040(16) 0.0013(16)
N1 0.019(2) 0.028(2) 0.019(2) 0.0001(17) 0.0024(16) -0.0032(17)
C31 0.029(3) 0.036(3) 0.025(3) 0.000(2) 0.005(2) 0.008(2)
C35 0.031(3) 0.047(4) 0.042(3) 0.004(3) 0.019(3) -0.004(3)
C34 0.026(3) 0.044(4) 0.044(3) 0.000(3) 0.001(3) -0.010(3)
N2 0.019(2) 0.031(2) 0.0130(19) 0.0041(17) 0.0001(16) -0.0027(17)
C33 0.028(3) 0.029(3) 0.034(3) 0.008(2) 0.003(2) -0.004(2)
C6 0.024(3) 0.045(3) 0.011(2) 0.002(2) -0.001(2) -0.002(2)
C29 0.034(3) 0.033(3) 0.018(2) -0.003(2) -0.001(2) 0.002(2)
C39 0.022(3) 0.023(3) 0.019(2) 0.0036(19) 0.0026(19) 0.001(2)
C5 0.028(3) 0.042(3) 0.016(2) 0.007(2) -0.002(2) -0.002(2)
C30 0.029(3) 0.042(3) 0.030(3) -0.004(2) -0.006(2) 0.017(3)
C23 0.037(3) 0.030(3) 0.035(3) 0.002(2) 0.011(3) -0.006(2)
C38 0.027(3) 0.032(3) 0.026(3) 0.000(2) 0.002(2) 0.008(2)
C262 0.035(3) 0.039(3) 0.022(3) -0.003(2) 0.004(2) -0.003(3)
C36 0.016(2) 0.044(3) 0.023(3) 0.005(2) -0.001(2) 0.005(2)
C9 0.033(3) 0.035(3) 0.030(3) -0.012(2) 0.003(2) -0.001(2)
C37 0.028(3) 0.028(3) 0.026(3) 0.005(2) 0.003(2) 0.005(2)
C40 0.020(2) 0.024(3) 0.026(3) -0.004(2) -0.002(2) -0.001(2)
C1 0.017(2) 0.023(2) 0.019(2) 0.0021(19) 0.0045(19) 0.0039(19)
C28 0.041(3) 0.039(3) 0.021(3) 0.008(2) 0.007(2) 0.005(3)
C10 0.035(3) 0.027(3) 0.035(3) -0.007(2) 0.002(2) -0.007(2)
C48 0.024(3) 0.045(3) 0.025(3) -0.008(2) 0.005(2) 0.009(2)
C261 0.027(3) 0.039(3) 0.033(3) 0.002(3) 0.004(2) 0.003(2)
C222 0.044(4) 0.038(3) 0.036(3) 0.011(3) 0.004(3) -0.001(3)
C26 0.022(3) 0.030(3) 0.017(2) 0.003(2) 0.0025(19) -0.004(2)
C260 0.023(3) 0.032(3) 0.025(3) 0.004(2) 0.005(2) 0.000(2)
C27 0.027(3) 0.036(3) 0.023(3) -0.004(2) 0.005(2) 0.006(2)
C41 0.024(3) 0.035(3) 0.028(3) -0.007(2) -0.003(2) 0.005(2)
C25 0.024(3) 0.043(3) 0.026(3) -0.001(2) 0.003(2) -0.002(2)
C42 0.029(3) 0.052(4) 0.049(4) -0.016(3) -0.003(3) 0.015(3)
C47 0.027(3) 0.030(3) 0.023(3) -0.009(2) 0.004(2) 0.000(2)
C8 0.023(3) 0.023(3) 0.021(2) -0.007(2) 0.001(2) -0.003(2)
C21 0.019(2) 0.033(3) 0.019(2) 0.005(2) 0.0060(19) -0.008(2)
C46 0.021(2) 0.024(3) 0.020(2) -0.003(2) 0.001(2) -0.002(2)
C24 0.025(3) 0.040(3) 0.041(3) -0.002(3) 0.009(2) -0.012(2)
C2S 0.082(6) 0.052(5) 0.070(6) 0.004(4) 0.005(5) 0.003(4)
C32 0.035(3) 0.024(3) 0.051(4) 0.003(3) 0.017(3) 0.006(2)
C49 0.018(3) 0.059(4) 0.031(3) -0.001(3) 0.006(2) -0.003(3)
C51 0.027(3) 0.028(3) 0.049(3) 0.000(3) 0.003(3) -0.002(2)
C7 0.021(2) 0.031(3) 0.017(2) -0.006(2) 0.0014(19) -0.004(2)
C1S 0.085(6) 0.056(5) 0.045(4) -0.008(3) -0.005(4) 0.012(4)
C220 0.034(3) 0.029(3) 0.030(3) 0.004(2) 0.007(2) -0.001(2)
C221 0.044(3) 0.031(3) 0.036(3) 0.006(2) 0.010(3) 0.005(3)
C22 0.029(3) 0.029(3) 0.023(3) 0.004(2) 0.006(2) 0.001(2)
C50 0.030(3) 0.050(4) 0.049(4) 0.001(3) 0.005(3) -0.015(3)
C44 0.045(4) 0.051(4) 0.038(3) -0.025(3) -0.009(3) 0.011(3)
C45 0.030(3) 0.038(3) 0.033(3) -0.011(2) -0.007(2) 0.009(2)
C43 0.051(4) 0.048(4) 0.048(4) -0.025(3) 0.001(3) 0.019(3)
C3S 0.099(7) 0.040(4) 0.044(4) -0.006(3) -0.015(4) 0.020(4)

loop_
_atom_type_symbol
_atom_type_description
_atom_type_scat_dispersion_real
_atom_type_scat_dispersion_imag
_atom_type_scat_source
C C 0.0033 0.0016 'International Tables Vol C Tables 4.2.6.8 and 6.1.1.4'
H H 0.0000 0.0000 'International Tables Vol C Tables 4.2.6.8 and 6.1.1.4'
N N 0.0061 0.0033 'International Tables Vol C Tables 4.2.6.8 and 6.1.1.4'
O O 0.0106 0.0060 'International Tables Vol C Tables 4.2.6.8 and 6.1.1.4'
Si Si 0.0817 0.0704 'International Tables Vol C Tables 4.2.6.8 and 6.1.1.4'
U U -9.6767 9.6646 'International Tables Vol C Tables 4.2.6.8 and 6.1.1.4'

loop_
_geom_angle_atom_site_label_1
_geom_angle_atom_site_label_2
_geom_angle_atom_site_label_3
_geom_angle
_geom_angle_site_symmetry_3
O1 U1 N5 153.04(14) .
O1 U1 N3 95.77(13) .
N5 U1 N3 88.53(13) .
O1 U1 N4 93.48(13) .
N5 U1 N4 108.56(14) .
N3 U1 N4 115.88(14) .
O1 U1 C1 71.74(14) .
N5 U1 C1 87.42(14) .
N3 U1 C1 138.40(14) .
N4 U1 C1 104.61(14) .
O1 U1 Si1 117.11(9) .
N5 U1 Si1 76.05(10) .
N3 U1 Si1 26.21(10) .
N4 U1 Si1 97.69(10) .
C1 U1 Si1 155.60(10) .
N4 Si4 C37 109.9(2) .
N4 Si4 C38 112.2(2) .
C37 Si4 C38 108.8(3) .
N4 Si4 C36 114.5(2) .
C37 Si4 C36 105.1(2) .
C38 Si4 C36 105.9(2) .
N3 Si1 C27 111.5(2) .
N3 Si1 C28 113.0(2) .
C27 Si1 C28 106.2(3) .
N3 Si1 C29 112.6(2) .
C27 Si1 C29 106.4(2) .
C28 Si1 C29 106.6(2) .
C27 Si1 U1 76.32(16) .
C28 Si1 U1 131.93(19) .
C29 Si1 U1 118.83(17) .
N3 Si2 C31 110.5(2) .
N3 Si2 C32 112.0(2) .
C31 Si2 C32 107.7(3) .
N3 Si2 C30 112.9(2) .
C31 Si2 C30 104.4(3) .
C32 Si2 C30 108.9(3) .
N4 Si3 C35 112.8(2) .
N4 Si3 C33 110.8(2) .
C35 Si3 C33 106.3(3) .
N4 Si3 C34 113.8(2) .
C35 Si3 C34 104.5(3) .
C33 Si3 C34 108.2(3) .
C39 N5 U1 159.6(3) .
C8 O1 U1 141.5(3) .
Si2 N3 Si1 119.5(2) .
Si2 N3 U1 122.5(2) .
Si1 N3 U1 118.0(2) .
Si4 N4 Si3 118.8(2) .
Si4 N4 U1 118.9(2) .
Si3 N4 U1 122.2(2) .
C1 N1 C7 125.5(4) .
C1 N1 C6 113.8(4) .
C7 N1 C6 118.5(4) .
C1 N2 C21 130.1(4) .
C1 N2 C5 112.4(4) .
C21 N2 C5 117.4(4) .
N1 C6 C5 101.1(4) .
N5 C39 C40 121.7(4) .
N5 C39 C46 122.4(5) .
C40 C39 C46 115.8(4) .
N2 C5 C6 101.5(4) .
C24 C23 C22 120.6(5) .
C41 C40 C45 117.5(5) .
C41 C40 C39 120.6(4) .
C45 C40 C39 121.8(4) .
N2 C1 N1 107.0(4) .
N2 C1 U1 140.4(3) .
N1 C1 U1 111.9(3) .
C47 C48 C49 120.0(5) .
C25 C26 C21 116.5(5) .
C25 C26 C260 121.0(5) .
C21 C26 C260 122.5(4) .
C26 C260 C261 113.0(4) .
C26 C260 C262 111.9(4) .
C261 C260 C262 108.7(4) .
C40 C41 C42 120.7(5) .
C24 C25 C26 122.3(5) .
C43 C42 C41 120.5(5) .
C48 C47 C46 120.6(5) .
O1 C8 C10 109.2(4) .
O1 C8 C9 110.0(4) .
C10 C8 C9 109.6(4) .
O1 C8 C7 106.2(4) .
C10 C8 C7 110.0(4) .
C9 C8 C7 111.9(4) .
C22 C21 C26 122.1(5) .
C22 C21 N2 119.0(4) .
C26 C21 N2 118.4(4) .
C51 C46 C47 118.7(5) .
C51 C46 C39 121.9(5) .
C47 C46 C39 119.4(5) .
C23 C24 C25 120.3(5) .
C3S C2S C1S 121.9(9) .
C50 C49 C48 120.1(5) .
C46 C51 C50 120.3(6) .
N1 C7 C8 113.8(4) .
C2S C1S C3S 121.9(7) 3_657
C22 C220 C221 110.8(4) .
C22 C220 C222 111.3(5) .
C221 C220 C222 110.4(5) .
C21 C22 C23 118.1(5) .
C21 C22 C220 123.1(5) .
C23 C22 C220 118.8(5) .
C49 C50 C51 120.4(6) .
C45 C44 C43 120.2(5) .
C44 C45 C40 121.3(5) .
C42 C43 C44 119.8(6) .
C2S C3S C1S 116.1(8) 3_657

loop_
_geom_bond_atom_site_label_1
_geom_bond_atom_site_label_2
_geom_bond_distance
_geom_bond_site_symmetry_2
U1 O1 2.116(3) .
U1 N5 2.226(4) .
U1 N3 2.298(4) .
U1 N4 2.323(4) .
U1 C1 2.719(5) .
U1 Si1 3.4686(13) .
Si4 N4 1.725(4) .
Si4 C37 1.872(5) .
Si4 C38 1.875(5) .
Si4 C36 1.875(5) .
Si1 N3 1.735(4) .
Si1 C27 1.859(5) .
Si1 C28 1.867(5) .
Si1 C29 1.879(5) .
Si2 N3 1.720(4) .
Si2 C31 1.864(5) .
Si2 C32 1.871(6) .
Si2 C30 1.883(5) .
Si3 N4 1.730(4) .
Si3 C35 1.874(6) .
Si3 C33 1.878(5) .
Si3 C34 1.881(6) .
N5 C39 1.270(6) .
O1 C8 1.418(5) .
N1 C1 1.343(6) .
N1 C7 1.463(6) .
N1 C6 1.468(6) .
N2 C1 1.338(6) .
N2 C21 1.451(6) .
N2 C5 1.491(6) .
C6 C5 1.519(7) .
C39 C40 1.499(7) .
C39 C46 1.507(7) .
C23 C24 1.364(8) .
C23 C22 1.404(7) .
C262 C260 1.531(7) .
C9 C8 1.527(7) .
C40 C41 1.390(7) .
C40 C45 1.402(7) .
C10 C8 1.522(7) .
C48 C47 1.379(7) .
C48 C49 1.382(8) .
C261 C260 1.522(7) .
C222 C220 1.536(7) .
C26 C25 1.383(7) .
C26 C21 1.416(7) .
C26 C260 1.520(7) .
C41 C42 1.391(8) .
C25 C24 1.381(8) .
C42 C43 1.370(8) .
C47 C46 1.385(7) .
C8 C7 1.533(7) .
C21 C22 1.394(7) .
C46 C51 1.384(7) .
C2S C3S 1.358(10) .
C2S C1S 1.394(11) .
C49 C50 1.355(9) .
C51 C50 1.389(8) .
C1S C3S 1.407(12) 3_657
C220 C22 1.522(7) .
C220 C221 1.533(8) .
C44 C45 1.374(8) .
C44 C43 1.377(8) .
C3S C1S 1.407(12) 3_657

loop_
_geom_torsion_atom_site_label_1
_geom_torsion_atom_site_label_2
_geom_torsion_atom_site_label_3
_geom_torsion_atom_site_label_4
_geom_torsion
_geom_torsion_site_symmetry_4
O1 U1 Si1 N3 38.4(2) .
N5 U1 Si1 N3 -116.4(2) .
N4 U1 Si1 N3 136.3(2) .
C1 U1 Si1 N3 -67.7(3) .
O1 U1 Si1 C27 -131.0(2) .
N5 U1 Si1 C27 74.2(2) .
N3 U1 Si1 C27 -169.4(3) .
N4 U1 Si1 C27 -33.1(2) .
C1 U1 Si1 C27 123.0(3) .
O1 U1 Si1 C28 -31.3(3) .
N5 U1 Si1 C28 173.9(3) .
N3 U1 Si1 C28 -69.7(3) .
N4 U1 Si1 C28 66.6(3) .
C1 U1 Si1 C28 -137.4(3) .
O1 U1 Si1 C29 127.6(2) .
N5 U1 Si1 C29 -27.2(2) .
N3 U1 Si1 C29 89.2(3) .
N4 U1 Si1 C29 -134.5(2) .
C1 U1 Si1 C29 21.5(3) .
O1 U1 N5 C39 -93.4(11) .
N3 U1 N5 C39 6.5(10) .
N4 U1 N5 C39 123.3(10) .
C1 U1 N5 C39 -132.1(10) .
Si1 U1 N5 C39 29.8(10) .
N5 U1 O1 C8 -75.3(6) .
N3 U1 O1 C8 -173.5(5) .
N4 U1 O1 C8 70.1(5) .
C1 U1 O1 C8 -34.2(5) .
Si1 U1 O1 C8 170.5(4) .
C31 Si2 N3 Si1 -154.6(3) .
C32 Si2 N3 Si1 85.3(3) .
C30 Si2 N3 Si1 -38.1(4) .
C31 Si2 N3 U1 26.0(3) .
C32 Si2 N3 U1 -94.1(3) .
C30 Si2 N3 U1 142.5(3) .
C27 Si1 N3 Si2 -168.3(3) .
C28 Si1 N3 Si2 -48.7(3) .
C29 Si1 N3 Si2 72.1(3) .
U1 Si1 N3 Si2 -179.4(4) .
C27 Si1 N3 U1 11.1(3) .
C28 Si1 N3 U1 130.7(3) .
C29 Si1 N3 U1 -108.4(2) .
O1 U1 N3 Si2 33.1(2) .
N5 U1 N3 Si2 -120.2(2) .
N4 U1 N3 Si2 129.9(2) .
C1 U1 N3 Si2 -35.7(3) .
Si1 U1 N3 Si2 179.4(4) .
O1 U1 N3 Si1 -146.3(2) .
N5 U1 N3 Si1 60.4(2) .
N4 U1 N3 Si1 -49.6(3) .
C1 U1 N3 Si1 144.9(2) .
C37 Si4 N4 Si3 -158.5(3) .
C38 Si4 N4 Si3 80.3(3) .
C36 Si4 N4 Si3 -40.5(3) .
C37 Si4 N4 U1 23.9(3) .
C38 Si4 N4 U1 -97.4(3) .
C36 Si4 N4 U1 141.9(2) .
C35 Si3 N4 Si4 -50.1(3) .
C33 Si3 N4 Si4 -169.2(3) .
C34 Si3 N4 Si4 68.8(3) .
C35 Si3 N4 U1 127.5(3) .
C33 Si3 N4 U1 8.4(3) .
C34 Si3 N4 U1 -113.7(3) .
O1 U1 N4 Si4 -130.3(2) .
N5 U1 N4 Si4 33.9(3) .
N3 U1 N4 Si4 131.6(2) .
C1 U1 N4 Si4 -58.3(2) .
Si1 U1 N4 Si4 111.7(2) .
O1 U1 N4 Si3 52.1(2) .
N5 U1 N4 Si3 -143.6(2) .
N3 U1 N4 Si3 -46.0(3) .
C1 U1 N4 Si3 124.2(2) .
Si1 U1 N4 Si3 -65.8(2) .
C1 N1 C6 C5 -17.6(6) .
C7 N1 C6 C5 178.4(4) .
U1 N5 C39 C40 -107.5(10) .
U1 N5 C39 C46 68.8(12) .
C1 N2 C5 C6 -17.7(6) .
C21 N2 C5 C6 161.4(4) .
N1 C6 C5 N2 19.3(5) .
N5 C39 C40 C41 -33.6(7) .
C46 C39 C40 C41 150.0(5) .
N5 C39 C40 C45 142.2(5) .
C46 C39 C40 C45 -34.3(7) .
C21 N2 C1 N1 -171.5(5) .
C5 N2 C1 N1 7.4(6) .
C21 N2 C1 U1 19.4(8) .
C5 N2 C1 U1 -161.6(4) .
C7 N1 C1 N2 169.8(4) .
C6 N1 C1 N2 7.1(6) .
C7 N1 C1 U1 -17.7(6) .
C6 N1 C1 U1 179.6(3) .
O1 U1 C1 N2 -145.7(5) .
N5 U1 C1 N2 16.9(5) .
N3 U1 C1 N2 -68.0(6) .
N4 U1 C1 N2 125.4(5) .
Si1 U1 C1 N2 -30.0(7) .
O1 U1 C1 N1 45.6(3) .
N5 U1 C1 N1 -151.8(3) .
N3 U1 C1 N1 123.3(3) .
N4 U1 C1 N1 -43.3(4) .
Si1 U1 C1 N1 161.3(2) .
C25 C26 C260 C261 21.7(7) .
C21 C26 C260 C261 -159.8(5) .
C25 C26 C260 C262 -101.5(6) .
C21 C26 C260 C262 77.0(6) .
C45 C40 C41 C42 -2.0(8) .
C39 C40 C41 C42 173.9(5) .
C21 C26 C25 C24 -1.6(8) .
C260 C26 C25 C24 177.1(5) .
C40 C41 C42 C43 1.2(10) .
C49 C48 C47 C46 -0.4(8) .
U1 O1 C8 C10 -128.9(4) .
U1 O1 C8 C9 110.8(5) .
U1 O1 C8 C7 -10.4(7) .
C25 C26 C21 C22 0.8(7) .
C260 C26 C21 C22 -177.8(5) .
C25 C26 C21 N2 172.5(4) .
C260 C26 C21 N2 -6.1(7) .
C1 N2 C21 C22 -110.1(6) .
C5 N2 C21 C22 71.0(6) .
C1 N2 C21 C26 77.9(7) .
C5 N2 C21 C26 -101.0(5) .
C48 C47 C46 C51 1.1(8) .
C48 C47 C46 C39 -177.8(5) .
N5 C39 C46 C51 147.1(5) .
C40 C39 C46 C51 -36.5(7) .
N5 C39 C46 C47 -34.1(7) .
C40 C39 C46 C47 142.3(5) .
C22 C23 C24 C25 -1.1(9) .
C26 C25 C24 C23 1.7(9) .
C47 C48 C49 C50 -1.1(8) .
C47 C46 C51 C50 -0.4(8) .
C39 C46 C51 C50 178.5(5) .
C1 N1 C7 C8 -48.2(6) .
C6 N1 C7 C8 113.7(5) .
O1 C8 C7 N1 68.0(5) .
C10 C8 C7 N1 -174.0(4) .
C9 C8 C7 N1 -52.0(5) .
C3S C2S C1S C3S 2.2(13) 3_657
C26 C21 C22 C23 -0.2(7) .
N2 C21 C22 C23 -171.9(4) .
C26 C21 C22 C220 -179.6(5) .
N2 C21 C22 C220 8.7(7) .
C24 C23 C22 C21 0.3(8) .
C24 C23 C22 C220 179.8(5) .
C221 C220 C22 C21 120.5(5) .
C222 C220 C22 C21 -116.2(6) .
C221 C220 C22 C23 -58.9(6) .
C222 C220 C22 C23 64.4(6) .
C48 C49 C50 C51 1.7(9) .
C46 C51 C50 C49 -1.0(9) .
C43 C44 C45 C40 -2.5(10) .
C41 C40 C45 C44 2.7(9) .
C39 C40 C45 C44 -173.2(6) .
C41 C42 C43 C44 -1.0(11) .
C45 C44 C43 C42 1.6(11) .
C1S C2S C3S C1S -2.1(12) 3_657
